data_4066829
loop_
_publ_author_name
'Qiu, Zaozao'
'Deng, Liang'
'Chan, Hoi-Shan'
'Xie, Zuowei'

_publ_section_title
;
 Synthesis and Structural Characterization of Group 10
 Metal&#x2212;Carboryne Complexes
;
_journal_issue 20
_journal_name_full Organometallics
_journal_page_first 4541
_journal_paper_doi 10.1021/om100669x
_journal_volume 29
_journal_year 2010
_chemical_formula_sum 'C8 H28 B10 Ni P2'
_chemical_formula_weight 353.05
_chemical_name_systematic
; 
 ? 
;
_space_group_IT_number 62
_symmetry_cell_setting orthorhombic
_symmetry_space_group_name_Hall '-P 2ac 2n'
_symmetry_space_group_name_H-M 'P n m a'
_atom_sites_solution_hydrogens geom
_atom_sites_solution_primary direct
_atom_sites_solution_secondary difmap
_audit_creation_method SHELXL-97
_cell_angle_alpha 90.00
_cell_angle_beta 90.00
_cell_angle_gamma 90.00
_cell_formula_units_Z 4
_cell_length_a 11.3056(17)
_cell_length_b 15.471(2)
_cell_length_c 11.2525(18)
_cell_measurement_reflns_used 729
_cell_measurement_temperature 293(2)
_cell_measurement_theta_max 25.61
_cell_measurement_theta_min 3.67
_cell_volume 1968.2(5)
_computing_cell_refinement 'BRUKER SMART CCD DIFFRACTOMETER'
_computing_data_collection 'BRUKER SMART CCD DIFFRACTOMETER'
_computing_data_reduction 'BRUKER SMART CCD DIFFRACTOMETER'
_computing_molecular_graphics 'SIEMENS SHELXTL'
_computing_publication_material 'SIEMENS SHELXTL'
_computing_structure_refinement 'SHELXL-97 (Sheldrick, 1997)'
_computing_structure_solution 'SHELXS-97 (Sheldrick, 1990)'
_diffrn_ambient_temperature 293(2)
_diffrn_measured_fraction_theta_full 0.999
_diffrn_measured_fraction_theta_max 0.999
_diffrn_measurement_device_type 'BRUKER SMART CCD DIFFRACTOMETER'
_diffrn_measurement_method 'OMEGA SCAN'
_diffrn_radiation_monochromator graphite
_diffrn_radiation_source 'fine-focus sealed tube'
_diffrn_radiation_type MoK\a
_diffrn_radiation_wavelength 0.71073
_diffrn_reflns_av_R_equivalents 0.0671
_diffrn_reflns_av_sigmaI/netI 0.0513
_diffrn_reflns_limit_h_max 14
_diffrn_reflns_limit_h_min -14
_diffrn_reflns_limit_k_max 20
_diffrn_reflns_limit_k_min -20
_diffrn_reflns_limit_l_max 14
_diffrn_reflns_limit_l_min -9
_diffrn_reflns_number 12814
_diffrn_reflns_theta_full 28.02
_diffrn_reflns_theta_max 28.02
_diffrn_reflns_theta_min 2.24
_exptl_absorpt_coefficient_mu 1.131
_exptl_absorpt_correction_T_max 1.000
_exptl_absorpt_correction_T_min 0.668190
_exptl_absorpt_correction_type multi-scan
_exptl_crystal_colour Yellow
_exptl_crystal_density_diffrn 1.191
_exptl_crystal_density_meas 0
_exptl_crystal_density_method 'not measured'
_exptl_crystal_description Block
_exptl_crystal_F_000 736
_exptl_crystal_size_max 0.40
_exptl_crystal_size_mid 0.30
_exptl_crystal_size_min 0.20
_refine_diff_density_max 0.531
_refine_diff_density_min -0.407
_refine_diff_density_rms 0.082
_refine_ls_extinction_method none
_refine_ls_goodness_of_fit_ref 1.038
_refine_ls_hydrogen_treatment riding
_refine_ls_matrix_type full
_refine_ls_number_parameters 103
_refine_ls_number_reflns 2471
_refine_ls_number_restraints 0
_refine_ls_restrained_S_all 1.038
_refine_ls_R_factor_all 0.0948
_refine_ls_R_factor_gt 0.0428
_refine_ls_shift/su_max 0.000
_refine_ls_shift/su_mean 0.000
_refine_ls_structure_factor_coef Fsqd
_refine_ls_weighting_details 'calc w=1/[\s^2^(Fo^2^)+(0.0536P)^2^+1.2821P] where P=(Fo^2^+2Fc^2^)/3'
_refine_ls_weighting_scheme calc
_refine_ls_wR_factor_gt 0.0978
_refine_ls_wR_factor_ref 0.1317
_reflns_number_gt 1470
_reflns_number_total 2471
_reflns_threshold_expression >2sigma(I)
_cod_data_source_file om100669x_si_001.cif
_cod_data_source_block 4
_cod_depositor_comments
;
The following automatic conversions were performed:

'_symmetry_cell_setting' value 'Orthorhombic' changed to
'orthorhombic' according to
/home/saulius/struct/CIF-dictionaries/cif_core.dic dictionary named
'cif_core.dic' version 2.4.1 from 2010-06-29.

Automatic conversion script
Id: cif_fix_values 1715 2011-07-08 13:25:40Z adriana 
;
_cod_original_sg_symbol_H-M Pnma
_cod_database_code 4066829

loop_
_symmetry_equiv_pos_as_xyz
'x, y, z'
'-x+1/2, -y, z+1/2'
'-x, y+1/2, -z'
'x+1/2, -y+1/2, -z+1/2'
'-x, -y, -z'
'x-1/2, y, -z-1/2'
'x, -y-1/2, z'
'-x-1/2, y-1/2, z-1/2'

loop_
_atom_site_label
_atom_site_type_symbol
_atom_site_fract_x
_atom_site_fract_y
_atom_site_fract_z
_atom_site_U_iso_or_equiv
_atom_site_adp_type
_atom_site_occupancy
_atom_site_symmetry_multiplicity
_atom_site_calc_flag
_atom_site_refinement_flags
Ni1 Ni 0.70007(5) 0.2500 0.00761(5) 0.03528(19) Uani 1 2 d S
P1 P 0.80385(8) 0.36542(5) 0.03089(8) 0.0465(3) Uani 1 1 d .
C1 C 0.5488(3) 0.30094(19) -0.0221(3) 0.0412(7) Uani 1 1 d .
C11 C 0.9626(4) 0.3632(3) 0.0491(6) 0.121(2) Uani 1 1 d .
H11A H 0.9829 0.3245 0.1125 0.181 Uiso 1 1 calc R
H11B H 0.9905 0.4202 0.0677 0.181 Uiso 1 1 calc R
H11C H 0.9988 0.3438 -0.0233 0.181 Uiso 1 1 calc R
C12 C 0.7539(5) 0.4267(3) 0.1579(4) 0.0976(16) Uani 1 1 d .
H12A H 0.7613 0.3921 0.2283 0.146 Uiso 1 1 calc R
H12B H 0.6726 0.4427 0.1470 0.146 Uiso 1 1 calc R
H12C H 0.8012 0.4779 0.1660 0.146 Uiso 1 1 calc R
C13 C 0.7825(4) 0.4406(2) -0.0902(3) 0.0640(11) Uani 1 1 d .
H13A H 0.6995 0.4462 -0.1065 0.096 Uiso 1 1 calc R
H13B H 0.8223 0.4195 -0.1597 0.096 Uiso 1 1 calc R
H13C H 0.8142 0.4959 -0.0686 0.096 Uiso 1 1 calc R
B3 B 0.4858(6) 0.2500 0.0968(6) 0.0589(16) Uani 1 2 d S
H3 H 0.5203 0.2500 0.1882 0.071 Uiso 1 2 calc SR
B4 B 0.4220(4) 0.3428(3) 0.0338(4) 0.0616(12) Uani 1 1 d .
H4 H 0.4148 0.4037 0.0838 0.074 Uiso 1 1 calc R
B5 B 0.4516(3) 0.3428(3) -0.1210(4) 0.0542(10) Uani 1 1 d .
H5 H 0.4637 0.4039 -0.1697 0.065 Uiso 1 1 calc R
B6 B 0.5348(5) 0.2500 -0.1563(5) 0.0463(13) Uani 1 2 d S
H6 H 0.6007 0.2500 -0.2283 0.056 Uiso 1 2 calc SR
B7 B 0.3349(6) 0.2500 0.0673(7) 0.077(2) Uani 1 2 d S
H7 H 0.2688 0.2500 0.1391 0.092 Uiso 1 2 calc SR
B8 B 0.3125(4) 0.3070(3) -0.0684(5) 0.0702(14) Uani 1 1 d .
H8 H 0.2313 0.3444 -0.0843 0.084 Uiso 1 1 calc R
B9 B 0.3818(5) 0.2500 -0.1859(6) 0.0600(16) Uani 1 2 d S
H9 H 0.3463 0.2500 -0.2769 0.072 Uiso 1 2 calc SR

loop_
_atom_site_aniso_label
_atom_site_aniso_U_11
_atom_site_aniso_U_22
_atom_site_aniso_U_33
_atom_site_aniso_U_23
_atom_site_aniso_U_13
_atom_site_aniso_U_12
Ni1 0.0348(3) 0.0294(3) 0.0416(3) 0.000 -0.0030(3) 0.000
P1 0.0528(5) 0.0322(4) 0.0543(5) 0.0013(3) -0.0128(4) -0.0049(4)
C1 0.0372(17) 0.0336(17) 0.0529(19) -0.0001(13) 0.0024(13) 0.0028(13)
C11 0.062(3) 0.068(3) 0.231(7) 0.034(4) -0.059(4) -0.026(2)
C12 0.171(5) 0.059(3) 0.063(3) -0.020(2) -0.013(3) -0.009(3)
C13 0.082(3) 0.046(2) 0.064(2) 0.0119(18) -0.002(2) -0.006(2)
B3 0.063(4) 0.060(4) 0.055(4) 0.000 0.016(3) 0.000
B4 0.052(2) 0.054(3) 0.079(3) -0.010(2) 0.013(2) 0.011(2)
B5 0.040(2) 0.051(2) 0.072(3) 0.006(2) -0.010(2) 0.0042(19)
B6 0.045(3) 0.047(3) 0.047(3) 0.000 0.003(2) 0.000
B7 0.053(4) 0.084(5) 0.093(6) 0.000 0.031(4) 0.000
B8 0.034(2) 0.062(3) 0.114(4) -0.004(3) 0.004(2) 0.008(2)
B9 0.045(4) 0.059(4) 0.075(4) 0.000 -0.013(3) 0.000

loop_
_atom_type_symbol
_atom_type_description
_atom_type_scat_dispersion_real
_atom_type_scat_dispersion_imag
_atom_type_scat_source
C C 0.0033 0.0016 'International Tables Vol C Tables 4.2.6.8 and 6.1.1.4'
H H 0.0000 0.0000 'International Tables Vol C Tables 4.2.6.8 and 6.1.1.4'
B B 0.0013 0.0007 'International Tables Vol C Tables 4.2.6.8 and 6.1.1.4'
P P 0.1023 0.0942 'International Tables Vol C Tables 4.2.6.8 and 6.1.1.4'
Ni Ni 0.3393 1.1124 'International Tables Vol C Tables 4.2.6.8 and 6.1.1.4'

loop_
_geom_angle_atom_site_label_1
_geom_angle_atom_site_label_2
_geom_angle_atom_site_label_3
_geom_angle
_geom_angle_site_symmetry_1
_geom_angle_site_symmetry_3
C1 Ni1 C1 48.66(18) 7_565 .
C1 Ni1 P1 148.26(10) 7_565 .
C1 Ni1 P1 99.61(9) . .
C1 Ni1 P1 99.61(9) 7_565 7_565
C1 Ni1 P1 148.26(10) . 7_565
P1 Ni1 P1 112.09(6) . 7_565
C12 P1 C11 103.4(3) . .
C12 P1 C13 102.5(2) . .
C11 P1 C13 103.3(2) . .
C12 P1 Ni1 111.17(16) . .
C11 P1 Ni1 122.66(17) . .
C13 P1 Ni1 111.65(13) . .
C1 C1 B5 112.51(18) 7_565 .
C1 C1 B4 112.47(19) 7_565 .
B5 C1 B4 63.2(2) . .
C1 C1 B3 62.52(13) 7_565 .
B5 C1 B3 114.9(3) . .
B4 C1 B3 62.2(2) . .
C1 C1 B6 62.57(13) 7_565 .
B5 C1 B6 62.4(2) . .
B4 C1 B6 115.2(3) . .
B3 C1 B6 116.1(3) . .
C1 C1 Ni1 65.67(9) 7_565 .
B5 C1 Ni1 148.5(2) . .
B4 C1 Ni1 148.1(2) . .
B3 C1 Ni1 92.6(2) . .
B6 C1 Ni1 92.7(2) . .
C1 B3 C1 55.0(3) 7_565 .
C1 B3 B7 105.0(4) 7_565 .
C1 B3 B7 105.0(4) . .
C1 B3 B4 58.5(2) 7_565 7_565
C1 B3 B4 103.4(4) . 7_565
B7 B3 B4 61.3(3) . 7_565
C1 B3 B4 103.4(4) 7_565 .
C1 B3 B4 58.5(2) . .
B7 B3 B4 61.3(3) . .
B4 B3 B4 109.6(5) 7_565 .
C1 B4 B3 59.3(3) . .
C1 B4 B5 58.4(2) . .
B3 B4 B5 108.6(3) . .
C1 B4 B8 103.3(3) . .
B3 B4 B8 107.0(3) . .
B5 B4 B8 59.8(3) . .
C1 B4 B7 103.8(3) . .
B3 B4 B7 58.9(3) . .
B5 B4 B7 108.2(4) . .
B8 B4 B7 60.1(4) . .
C1 B5 B6 59.3(2) . .
C1 B5 B8 103.7(3) . .
B6 B5 B8 107.1(3) . .
C1 B5 B4 58.5(2) . .
B6 B5 B4 108.8(3) . .
B8 B5 B4 60.2(3) . .
C1 B5 B9 104.3(3) . .
B6 B5 B9 59.4(3) . .
B8 B5 B9 59.6(3) . .
B4 B5 B9 108.4(4) . .
C1 B6 C1 54.9(3) . 7_565
C1 B6 B9 104.9(4) . .
C1 B6 B9 104.9(4) 7_565 .
C1 B6 B5 103.0(3) . 7_565
C1 B6 B5 58.3(2) 7_565 7_565
B9 B6 B5 61.2(2) . 7_565
C1 B6 B5 58.3(2) . .
C1 B6 B5 103.0(3) 7_565 .
B9 B6 B5 61.2(2) . .
B5 B6 B5 109.2(4) 7_565 .
B3 B7 B4 59.9(2) . .
B3 B7 B4 59.9(2) . 7_565
B4 B7 B4 107.4(4) . 7_565
B3 B7 B8 107.6(4) . 7_565
B4 B7 B8 107.2(4) . 7_565
B4 B7 B8 59.9(3) 7_565 7_565
B3 B7 B8 107.6(4) . .
B4 B7 B8 59.9(3) . .
B4 B7 B8 107.2(4) 7_565 .
B8 B7 B8 59.3(4) 7_565 .
B8 B8 B5 108.3(2) 7_565 .
B8 B8 B9 60.2(2) 7_565 .
B5 B8 B9 60.9(2) . .
B8 B8 B4 108.2(2) 7_565 .
B5 B8 B4 60.0(2) . .
B9 B8 B4 109.3(3) . .
B8 B8 B7 60.3(2) 7_565 .
B5 B8 B7 108.4(3) . .
B9 B8 B7 109.3(3) . .
B4 B8 B7 60.1(3) . .
B6 B9 B8 107.0(4) . 7_565
B6 B9 B8 107.0(4) . .
B8 B9 B8 59.7(4) 7_565 .
B6 B9 B5 59.4(2) . .
B8 B9 B5 106.8(4) 7_565 .
B8 B9 B5 59.5(2) . .
B6 B9 B5 59.4(2) . 7_565
B8 B9 B5 59.5(2) 7_565 7_565
B8 B9 B5 106.8(4) . 7_565
B5 B9 B5 106.4(4) . 7_565

loop_
_geom_bond_atom_site_label_1
_geom_bond_atom_site_label_2
_geom_bond_distance
_geom_bond_site_symmetry_2
Ni1 C1 1.913(3) 7_565
Ni1 C1 1.913(3) .
Ni1 P1 2.1526(9) .
Ni1 P1 2.1527(9) 7_565
P1 C12 1.806(4) .
P1 C11 1.807(4) .
P1 C13 1.807(4) .
C1 C1 1.576(6) 7_565
C1 B5 1.693(5) .
C1 B4 1.694(5) .
C1 B3 1.708(6) .
C1 B6 1.711(6) .
B3 C1 1.708(6) 7_565
B3 B7 1.738(10) .
B3 B4 1.757(6) 7_565
B3 B4 1.757(6) .
B4 B5 1.773(6) .
B4 B8 1.777(7) .
B4 B7 1.781(6) .
B5 B6 1.762(5) .
B5 B8 1.769(6) .
B5 B9 1.794(5) .
B6 C1 1.711(6) 7_565
B6 B9 1.761(8) .
B6 B5 1.762(5) 7_565
B7 B4 1.781(6) 7_565
B7 B8 1.781(9) 7_565
B7 B8 1.781(9) .
B8 B8 1.763(10) 7_565
B8 B9 1.772(8) .
B9 B8 1.772(8) 7_565
B9 B5 1.794(5) 7_565
